data_4309871
loop_
_publ_author_name
'Abel Tamayo'
'Carlos Lodeiro'
'Lluis Escriche'
'Jaume Casab\'o'
'Berta Covelo'
'Pablo Gonz\'alez'

_publ_contact_author_address
; REQUIMTE-CQTB
  Departamento de Qu\'imica
  Faculdade de Ci\^encias e Tecnologia
  Universidade Nova de Lisboa
  2829-516 Monte de Caparica
  Portugal
;
_publ_contact_author_email
;
 lodeiro@dq.fct.unl.pt (CL) & lluis.escriche@uab.es (LE)
;
_publ_contact_author_fax
;
'00 351 21 2948385 (CL) & 00 34 93 5812497 (LE)'
;
_publ_contact_author_name 'Dr. Carlos Lodeiro & Dr. Lluis Escriche'
_publ_contact_author_phone '00 351 21 2948300 (CL)'
_publ_section_title
;
New Fluorescence PET Systems Based on N2S2 Pyridine-Anthracene-Containing
Macrocyclic Ligands. Spectrophotometric, Spectrofluorimetric, and Metal Ion
Binding Studies
;
_journal_name_full 'Inorganic Chemistry'
_journal_page_first 8105
_journal_page_last 8115
_journal_paper_doi 10.1021/ic050926d
_journal_volume 44
_journal_year 2005
_chemical_compound_source 'synthesis as described'
_chemical_formula_moiety 'C28 H30 N2 S2'
_chemical_formula_sum 'C28 H30 N2 S2'
_chemical_formula_weight 458.66
_chemical_name_systematic
;
 7-(9-anthracenylmethyl)-3,11-dithia-7,17-
 diazabicyclo[11.3.1]heptadeca-1(17),13,15-triene
;
_space_group_IT_number 14
_symmetry_cell_setting monoclinic
_symmetry_space_group_name_Hall '-P 2yn'
_symmetry_space_group_name_H-M 'P 1 21/n 1'
_atom_sites_solution_hydrogens geom
_atom_sites_solution_primary direct
_atom_sites_solution_secondary difmap
_audit_creation_method SHELXL-97
_cell_angle_alpha 90.000(5)
_cell_angle_beta 100.598(5)
_cell_angle_gamma 90.000(5)
_cell_formula_units_Z 4
_cell_length_a 12.237(5)
_cell_length_b 15.088(5)
_cell_length_c 13.302(5)
_cell_measurement_reflns_used 12173
_cell_measurement_temperature 293(2)
_cell_measurement_theta_max 57.65
_cell_measurement_theta_min 4.33
_cell_volume 2414.1(16)
_computing_cell_refinement 'Bruker XSCANS'
_computing_data_collection 'Bruker XSCANS'
_computing_data_reduction 'Bruker SHELXTL'
_computing_molecular_graphics 'Bruker SHELXTL'
_computing_publication_material 'Bruker SHELXTL'
_computing_structure_refinement 'SHELXL-97 (Sheldrick, 1997)'
_computing_structure_solution 'SIR97 (Altomare et all, 1999)'
_diffrn_ambient_temperature 293(2)
_diffrn_measured_fraction_theta_full 0.923
_diffrn_measured_fraction_theta_max 0.923
_diffrn_measurement_device_type 'Bruker P4'
_diffrn_measurement_method '\w scans'
_diffrn_radiation_monochromator graphite
_diffrn_radiation_source 'fine-focus sealed tube'
_diffrn_radiation_type MoK\a
_diffrn_radiation_wavelength 0.71069
_diffrn_reflns_av_R_equivalents 0.0235
_diffrn_reflns_av_sigmaI/netI 0.0208
_diffrn_reflns_limit_h_max 16
_diffrn_reflns_limit_h_min -16
_diffrn_reflns_limit_k_max 19
_diffrn_reflns_limit_k_min -20
_diffrn_reflns_limit_l_max 17
_diffrn_reflns_limit_l_min -17
_diffrn_reflns_number 22428
_diffrn_reflns_theta_full 29.01
_diffrn_reflns_theta_max 29.01
_diffrn_reflns_theta_min 2.06
_exptl_absorpt_coefficient_mu 0.239
_exptl_absorpt_correction_T_max 0.922
_exptl_absorpt_correction_T_min 0.777
_exptl_absorpt_correction_type multi-scan
_exptl_absorpt_process_details 'BRUKER SADABS (Sheldrick, 1996)'
_exptl_crystal_colour yellow
_exptl_crystal_density_diffrn 1.262
_exptl_crystal_density_method 'not measured'
_exptl_crystal_description prism
_exptl_crystal_F_000 976
_exptl_crystal_size_max 0.65
_exptl_crystal_size_mid 0.57
_exptl_crystal_size_min 0.34
_refine_diff_density_max 0.345
_refine_diff_density_min -0.209
_refine_diff_density_rms 0.046
_refine_ls_extinction_method none
_refine_ls_goodness_of_fit_ref 1.028
_refine_ls_hydrogen_treatment none
_refine_ls_matrix_type full
_refine_ls_number_parameters 289
_refine_ls_number_reflns 5938
_refine_ls_number_restraints 0
_refine_ls_restrained_S_all 1.028
_refine_ls_R_factor_all 0.0447
_refine_ls_R_factor_gt 0.0345
_refine_ls_shift/su_max 0.001
_refine_ls_shift/su_mean 0.000
_refine_ls_structure_factor_coef Fsqd
_refine_ls_weighting_details 'calc w=1/[\s^2^(Fo^2^)+(0.0427P)^2^+1.0867P] where P=(Fo^2^+2Fc^2^)/3'
_refine_ls_weighting_scheme calc
_refine_ls_wR_factor_gt 0.0866
_refine_ls_wR_factor_ref 0.0946
_reflns_number_gt 4922
_reflns_number_total 5938
_reflns_threshold_expression >2sigma(I)
_cod_data_source_file ic050926drom20050608_021110_2.cif
_cod_data_source_block lan
_cod_depositor_comments
;
The following automatic conversions were performed:
'_symmetry_cell_setting' value 'Monoclinic' changed to 'monoclinic'
according to '/home/saulius/struct/CIF-dictionaries/cif_core.dic'
dictionary named 'cif_core.dic' version 2.4.1 from 2010-06-29.

Automatic conversion script
Id: cif_fix_enum 1527 2010-12-29 10:47:43Z saulius 
;
_cod_database_code 4309871

loop_
_symmetry_equiv_pos_as_xyz
'x, y, z'
'-x+1/2, y+1/2, -z+1/2'
'-x, -y, -z'
'x-1/2, -y-1/2, z-1/2'

loop_
_atom_site_label
_atom_site_type_symbol
_atom_site_fract_x
_atom_site_fract_y
_atom_site_fract_z
_atom_site_U_iso_or_equiv
_atom_site_adp_type
_atom_site_occupancy
_atom_site_symmetry_multiplicity
_atom_site_calc_flag
_atom_site_refinement_flags
_atom_site_disorder_assembly
_atom_site_disorder_group
C1 C 0.74719(11) 0.39913(9) 0.43253(10) 0.0280(3) Uani 1 1 d . . .
H1 H 0.7395 0.4262 0.3688 0.034 Uiso 1 1 calc R . .
C2 C 0.79536(13) 0.31775(10) 0.44666(12) 0.0352(3) Uani 1 1 d . . .
H2 H 0.8191 0.2899 0.3921 0.042 Uiso 1 1 calc R . .
C3 C 0.81013(12) 0.27459(10) 0.54246(13) 0.0355(3) Uani 1 1 d . . .
H3 H 0.8416 0.2183 0.5501 0.043 Uiso 1 1 calc R . .
C4 C 0.77833(11) 0.31530(9) 0.62323(12) 0.0303(3) Uani 1 1 d . . .
H4 H 0.7903 0.2873 0.6866 0.036 Uiso 1 1 calc R . .
C5 C 0.72664(10) 0.40072(8) 0.61261(10) 0.0229(3) Uani 1 1 d . . .
C6 C 0.70802(10) 0.44394(8) 0.51424(9) 0.0209(2) Uani 1 1 d . . .
C7 C 0.65364(10) 0.52672(8) 0.50253(9) 0.0204(2) Uani 1 1 d . . .
C8 C 0.62046(10) 0.56750(8) 0.58755(9) 0.0212(2) Uani 1 1 d . . .
C9 C 0.63978(10) 0.52380(9) 0.68509(10) 0.0230(3) Uani 1 1 d . . .
C10 C 0.69246(10) 0.44183(9) 0.69511(10) 0.0246(3) Uani 1 1 d . . .
H10 H 0.7051 0.4138 0.7585 0.030 Uiso 1 1 calc R . .
C11 C 0.60035(11) 0.56424(10) 0.76877(10) 0.0296(3) Uani 1 1 d . . .
H11 H 0.6118 0.5361 0.8320 0.036 Uiso 1 1 calc R . .
C12 C 0.54653(12) 0.64313(10) 0.75709(12) 0.0342(3) Uani 1 1 d . . .
H12 H 0.5202 0.6680 0.8120 0.041 Uiso 1 1 calc R . .
C13 C 0.53002(12) 0.68784(10) 0.66225(12) 0.0337(3) Uani 1 1 d . . .
H13 H 0.4943 0.7425 0.6556 0.040 Uiso 1 1 calc R . .
C14 C 0.56602(11) 0.65163(9) 0.58030(11) 0.0274(3) Uani 1 1 d . . .
H14 H 0.5549 0.6822 0.5186 0.033 Uiso 1 1 calc R . .
C15 C 0.62381(11) 0.57049(8) 0.39865(9) 0.0224(2) Uani 1 1 d . . .
H15A H 0.6394 0.5294 0.3470 0.027 Uiso 1 1 calc R . .
H15B H 0.5446 0.5825 0.3846 0.027 Uiso 1 1 calc R . .
N16 N 0.68400(8) 0.65386(7) 0.38967(8) 0.0203(2) Uani 1 1 d . . .
C17 C 0.65620(11) 0.68842(9) 0.28512(9) 0.0232(3) Uani 1 1 d . . .
H17A H 0.6778 0.6448 0.2388 0.028 Uiso 1 1 calc R . .
H17B H 0.6999 0.7414 0.2805 0.028 Uiso 1 1 calc R . .
C18 C 0.53376(11) 0.71092(9) 0.24921(10) 0.0249(3) Uani 1 1 d . . .
H18A H 0.4910 0.6564 0.2414 0.030 Uiso 1 1 calc R . .
H18B H 0.5247 0.7392 0.1827 0.030 Uiso 1 1 calc R . .
C19 C 0.48748(11) 0.77216(9) 0.32280(10) 0.0259(3) Uani 1 1 d . . .
H19A H 0.5482 0.8070 0.3603 0.031 Uiso 1 1 calc R . .
H19B H 0.4581 0.7360 0.3720 0.031 Uiso 1 1 calc R . .
S20 S 0.37918(3) 0.84697(2) 0.26210(3) 0.03081(9) Uani 1 1 d . . .
C21 C 0.46304(11) 0.92824(9) 0.20898(11) 0.0292(3) Uani 1 1 d . . .
H21A H 0.5035 0.8988 0.1623 0.035 Uiso 1 1 calc R . .
H21B H 0.4145 0.9720 0.1703 0.035 Uiso 1 1 calc R . .
C22 C 0.54432(11) 0.97424(9) 0.29127(10) 0.0265(3) Uani 1 1 d . . .
C23 C 0.50922(13) 1.03731(10) 0.35436(12) 0.0370(3) Uani 1 1 d . . .
H23 H 0.4351 1.0547 0.3444 0.044 Uiso 1 1 calc R . .
C24 C 0.58668(15) 1.07391(11) 0.43247(13) 0.0431(4) Uani 1 1 d . . .
H24 H 0.5653 1.1161 0.4760 0.052 Uiso 1 1 calc R . .
C25 C 0.69596(14) 1.04684(10) 0.44469(12) 0.0367(3) Uani 1 1 d . . .
H25 H 0.7491 1.0701 0.4970 0.044 Uiso 1 1 calc R . .
C26 C 0.72566(11) 0.98436(9) 0.37787(10) 0.0264(3) Uani 1 1 d . . .
N27 N 0.65107(9) 0.94789(7) 0.30220(8) 0.0243(2) Uani 1 1 d . . .
C28 C 0.84418(12) 0.95446(9) 0.38463(11) 0.0297(3) Uani 1 1 d . . .
H28A H 0.8894 1.0057 0.3757 0.036 Uiso 1 1 calc R . .
H28B H 0.8475 0.9140 0.3286 0.036 Uiso 1 1 calc R . .
S29 S 0.90404(3) 0.90009(2) 0.50374(3) 0.03108(10) Uani 1 1 d . . .
C30 C 0.82555(11) 0.79745(9) 0.49280(10) 0.0259(3) Uani 1 1 d . . .
H30A H 0.8281 0.7729 0.5606 0.031 Uiso 1 1 calc R . .
H30B H 0.7484 0.8102 0.4641 0.031 Uiso 1 1 calc R . .
C31 C 0.86893(11) 0.72880(9) 0.42646(11) 0.0258(3) Uani 1 1 d . . .
H31A H 0.9466 0.7172 0.4541 0.031 Uiso 1 1 calc R . .
H31B H 0.8644 0.7526 0.3581 0.031 Uiso 1 1 calc R . .
C32 C 0.80450(10) 0.64180(8) 0.41992(11) 0.0246(3) Uani 1 1 d . . .
H32A H 0.8303 0.6033 0.3708 0.029 Uiso 1 1 calc R . .
H32B H 0.8201 0.6127 0.4860 0.029 Uiso 1 1 calc R . .

loop_
_atom_site_aniso_label
_atom_site_aniso_U_11
_atom_site_aniso_U_22
_atom_site_aniso_U_33
_atom_site_aniso_U_23
_atom_site_aniso_U_13
_atom_site_aniso_U_12
C1 0.0281(7) 0.0299(7) 0.0255(6) -0.0041(5) 0.0035(5) -0.0014(5)
C2 0.0319(7) 0.0343(8) 0.0390(8) -0.0124(6) 0.0050(6) 0.0037(6)
C3 0.0290(7) 0.0233(7) 0.0519(9) -0.0029(6) 0.0016(6) 0.0024(5)
C4 0.0255(7) 0.0252(7) 0.0387(8) 0.0079(6) 0.0022(6) -0.0015(5)
C5 0.0181(6) 0.0225(6) 0.0274(6) 0.0031(5) 0.0023(5) -0.0050(4)
C6 0.0187(6) 0.0210(6) 0.0226(6) -0.0015(5) 0.0025(4) -0.0049(4)
C7 0.0191(6) 0.0203(6) 0.0209(6) -0.0002(4) 0.0016(4) -0.0056(4)
C8 0.0179(6) 0.0217(6) 0.0235(6) -0.0015(5) 0.0027(4) -0.0049(4)
C9 0.0187(6) 0.0283(6) 0.0220(6) -0.0018(5) 0.0038(5) -0.0075(5)
C10 0.0211(6) 0.0296(7) 0.0225(6) 0.0058(5) 0.0021(5) -0.0060(5)
C11 0.0264(7) 0.0404(8) 0.0230(6) -0.0051(6) 0.0068(5) -0.0091(6)
C12 0.0275(7) 0.0427(8) 0.0350(8) -0.0148(6) 0.0126(6) -0.0070(6)
C13 0.0277(7) 0.0295(7) 0.0446(8) -0.0087(6) 0.0084(6) -0.0003(6)
C14 0.0242(6) 0.0251(6) 0.0326(7) -0.0017(5) 0.0045(5) -0.0018(5)
C15 0.0238(6) 0.0214(6) 0.0207(6) 0.0006(5) 0.0006(5) -0.0056(5)
N16 0.0178(5) 0.0206(5) 0.0214(5) 0.0034(4) 0.0011(4) -0.0025(4)
C17 0.0246(6) 0.0240(6) 0.0210(6) 0.0025(5) 0.0045(5) -0.0005(5)
C18 0.0245(6) 0.0257(6) 0.0227(6) 0.0034(5) -0.0007(5) -0.0018(5)
C19 0.0218(6) 0.0274(6) 0.0271(6) 0.0043(5) 0.0003(5) 0.0010(5)
S20 0.01989(16) 0.03259(19) 0.0378(2) 0.00435(14) -0.00027(13) 0.00295(13)
C21 0.0273(7) 0.0295(7) 0.0287(7) 0.0048(5) -0.0006(5) 0.0044(5)
C22 0.0285(7) 0.0233(6) 0.0271(6) 0.0039(5) 0.0035(5) 0.0015(5)
C23 0.0361(8) 0.0334(8) 0.0413(8) -0.0016(6) 0.0064(6) 0.0099(6)
C24 0.0553(10) 0.0327(8) 0.0410(9) -0.0103(7) 0.0075(8) 0.0091(7)
C25 0.0465(9) 0.0267(7) 0.0331(8) -0.0044(6) -0.0024(6) -0.0016(6)
C26 0.0305(7) 0.0211(6) 0.0262(6) 0.0045(5) 0.0015(5) -0.0038(5)
N27 0.0256(5) 0.0235(5) 0.0232(5) 0.0031(4) 0.0027(4) -0.0008(4)
C28 0.0281(7) 0.0272(7) 0.0314(7) 0.0059(5) -0.0009(5) -0.0062(5)
S29 0.03185(19) 0.02561(17) 0.03034(18) 0.00108(13) -0.00856(14) -0.00714(13)
C30 0.0256(6) 0.0250(6) 0.0253(6) 0.0027(5) 0.0000(5) -0.0051(5)
C31 0.0188(6) 0.0256(6) 0.0324(7) 0.0034(5) 0.0028(5) -0.0039(5)
C32 0.0195(6) 0.0220(6) 0.0314(7) 0.0031(5) 0.0024(5) -0.0006(5)

loop_
_atom_type_symbol
_atom_type_description
_atom_type_scat_dispersion_real
_atom_type_scat_dispersion_imag
_atom_type_scat_source
C C 0.0033 0.0016 'International Tables Vol C Tables 4.2.6.8 and 6.1.1.4'
H H 0.0000 0.0000 'International Tables Vol C Tables 4.2.6.8 and 6.1.1.4'
N N 0.0061 0.0033 'International Tables Vol C Tables 4.2.6.8 and 6.1.1.4'
S S 0.1246 0.1234 'International Tables Vol C Tables 4.2.6.8 and 6.1.1.4'

loop_
_geom_angle_atom_site_label_1
_geom_angle_atom_site_label_2
_geom_angle_atom_site_label_3
_geom_angle
_geom_angle_site_symmetry_1
_geom_angle_site_symmetry_3
_geom_angle_publ_flag
C2 C1 C6 121.15(13) . . ?
C2 C1 H1 119.4 . . ?
C6 C1 H1 119.4 . . ?
C1 C2 C3 121.40(14) . . ?
C1 C2 H2 119.3 . . ?
C3 C2 H2 119.3 . . ?
C4 C3 C2 119.89(14) . . ?
C4 C3 H3 120.1 . . ?
C2 C3 H3 120.1 . . ?
C3 C4 C5 121.07(13) . . ?
C3 C4 H4 119.5 . . ?
C5 C4 H4 119.5 . . ?
C10 C5 C4 121.04(12) . . ?
C10 C5 C6 119.61(12) . . ?
C4 C5 C6 119.34(12) . . ?
C7 C6 C1 123.37(12) . . ?
C7 C6 C5 119.56(11) . . ?
C1 C6 C5 117.07(12) . . ?
C6 C7 C8 119.81(11) . . ?
C6 C7 C15 121.11(11) . . ?
C8 C7 C15 118.98(11) . . ?
C7 C8 C14 122.18(12) . . ?
C7 C8 C9 120.01(12) . . ?
C14 C8 C9 117.80(12) . . ?
C10 C9 C11 121.49(12) . . ?
C10 C9 C8 119.46(12) . . ?
C11 C9 C8 119.00(13) . . ?
C9 C10 C5 121.53(12) . . ?
C9 C10 H10 119.2 . . ?
C5 C10 H10 119.2 . . ?
C12 C11 C9 120.81(13) . . ?
C12 C11 H11 119.6 . . ?
C9 C11 H11 119.6 . . ?
C11 C12 C13 120.57(13) . . ?
C11 C12 H12 119.7 . . ?
C13 C12 H12 119.7 . . ?
C14 C13 C12 120.60(14) . . ?
C14 C13 H13 119.7 . . ?
C12 C13 H13 119.7 . . ?
C13 C14 C8 121.16(13) . . ?
C13 C14 H14 119.4 . . ?
C8 C14 H14 119.4 . . ?
N16 C15 C7 113.96(10) . . ?
N16 C15 H15A 108.8 . . ?
C7 C15 H15A 108.8 . . ?
N16 C15 H15B 108.8 . . ?
C7 C15 H15B 108.8 . . ?
H15A C15 H15B 107.7 . . ?
C17 N16 C32 110.53(10) . . ?
C17 N16 C15 110.39(10) . . ?
C32 N16 C15 111.35(10) . . ?
N16 C17 C18 114.82(10) . . ?
N16 C17 H17A 108.6 . . ?
C18 C17 H17A 108.6 . . ?
N16 C17 H17B 108.6 . . ?
C18 C17 H17B 108.6 . . ?
H17A C17 H17B 107.5 . . ?
C17 C18 C19 113.10(11) . . ?
C17 C18 H18A 109.0 . . ?
C19 C18 H18A 109.0 . . ?
C17 C18 H18B 109.0 . . ?
C19 C18 H18B 109.0 . . ?
H18A C18 H18B 107.8 . . ?
C18 C19 S20 114.68(9) . . ?
C18 C19 H19A 108.6 . . ?
S20 C19 H19A 108.6 . . ?
C18 C19 H19B 108.6 . . ?
S20 C19 H19B 108.6 . . ?
H19A C19 H19B 107.6 . . ?
C19 S20 C21 100.01(7) . . ?
C22 C21 S20 111.83(10) . . ?
C22 C21 H21A 109.2 . . ?
S20 C21 H21A 109.2 . . ?
C22 C21 H21B 109.2 . . ?
S20 C21 H21B 109.2 . . ?
H21A C21 H21B 107.9 . . ?
N27 C22 C23 122.60(13) . . ?
N27 C22 C21 116.10(12) . . ?
C23 C22 C21 121.25(13) . . ?
C24 C23 C22 118.77(15) . . ?
C24 C23 H23 120.6 . . ?
C22 C23 H23 120.6 . . ?
C25 C24 C23 119.02(14) . . ?
C25 C24 H24 120.5 . . ?
C23 C24 H24 120.5 . . ?
C24 C25 C26 119.19(14) . . ?
C24 C25 H25 120.4 . . ?
C26 C25 H25 120.4 . . ?
N27 C26 C25 122.33(13) . . ?
N27 C26 C28 115.82(12) . . ?
C25 C26 C28 121.84(13) . . ?
C26 N27 C22 118.08(12) . . ?
C26 C28 S29 114.67(10) . . ?
C26 C28 H28A 108.6 . . ?
S29 C28 H28A 108.6 . . ?
C26 C28 H28B 108.6 . . ?
S29 C28 H28B 108.6 . . ?
H28A C28 H28B 107.6 . . ?
C30 S29 C28 101.13(6) . . ?
C31 C30 S29 113.10(9) . . ?
C31 C30 H30A 109.0 . . ?
S29 C30 H30A 109.0 . . ?
C31 C30 H30B 109.0 . . ?
S29 C30 H30B 109.0 . . ?
H30A C30 H30B 107.8 . . ?
C30 C31 C32 112.82(11) . . ?
C30 C31 H31A 109.0 . . ?
C32 C31 H31A 109.0 . . ?
C30 C31 H31B 109.0 . . ?
C32 C31 H31B 109.0 . . ?
H31A C31 H31B 107.8 . . ?
N16 C32 C31 113.07(10) . . ?
N16 C32 H32A 109.0 . . ?
C31 C32 H32A 109.0 . . ?
N16 C32 H32B 109.0 . . ?
C31 C32 H32B 109.0 . . ?
H32A C32 H32B 107.8 . . ?

loop_
_geom_bond_atom_site_label_1
_geom_bond_atom_site_label_2
_geom_bond_distance
_geom_bond_site_symmetry_2
_geom_bond_publ_flag
C1 C2 1.360(2) . ?
C1 C6 1.4351(18) . ?
C1 H1 0.9300 . ?
C2 C3 1.413(2) . ?
C2 H2 0.9300 . ?
C3 C4 1.355(2) . ?
C3 H3 0.9300 . ?
C4 C5 1.4310(19) . ?
C4 H4 0.9300 . ?
C5 C10 1.3904(19) . ?
C5 C6 1.4422(18) . ?
C6 C7 1.4103(18) . ?
C7 C8 1.4112(18) . ?
C7 C15 1.5144(17) . ?
C8 C14 1.4284(19) . ?
C8 C9 1.4356(18) . ?
C9 C10 1.3897(19) . ?
C9 C11 1.4288(19) . ?
C10 H10 0.9300 . ?
C11 C12 1.355(2) . ?
C11 H11 0.9300 . ?
C12 C13 1.412(2) . ?
C12 H12 0.9300 . ?
C13 C14 1.363(2) . ?
C13 H13 0.9300 . ?
C14 H14 0.9300 . ?
C15 N16 1.4736(16) . ?
C15 H15A 0.9700 . ?
C15 H15B 0.9700 . ?
N16 C17 1.4655(16) . ?
N16 C32 1.4667(17) . ?
C17 C18 1.5248(18) . ?
C17 H17A 0.9700 . ?
C17 H17B 0.9700 . ?
C18 C19 1.5286(19) . ?
C18 H18A 0.9700 . ?
C18 H18B 0.9700 . ?
C19 S20 1.8135(14) . ?
C19 H19A 0.9700 . ?
C19 H19B 0.9700 . ?
S20 C21 1.8228(15) . ?
C21 C22 1.5061(19) . ?
C21 H21A 0.9700 . ?
C21 H21B 0.9700 . ?
C22 N27 1.3475(18) . ?
C22 C23 1.388(2) . ?
C23 C24 1.386(2) . ?
C23 H23 0.9300 . ?
C24 C25 1.379(2) . ?
C24 H24 0.9300 . ?
C25 C26 1.389(2) . ?
C25 H25 0.9300 . ?
C26 N27 1.3458(17) . ?
C26 C28 1.506(2) . ?
C28 S29 1.8147(15) . ?
C28 H28A 0.9700 . ?
C28 H28B 0.9700 . ?
S29 C30 1.8140(14) . ?
C30 C31 1.5185(19) . ?
C30 H30A 0.9700 . ?
C30 H30B 0.9700 . ?
C31 C32 1.5254(18) . ?
C31 H31A 0.9700 . ?
C31 H31B 0.9700 . ?
C32 H32A 0.9700 . ?
C32 H32B 0.9700 . ?

loop_
_geom_torsion_atom_site_label_1
_geom_torsion_atom_site_label_2
_geom_torsion_atom_site_label_3
_geom_torsion_atom_site_label_4
_geom_torsion
_geom_torsion_site_symmetry_1
_geom_torsion_site_symmetry_2
_geom_torsion_site_symmetry_3
_geom_torsion_site_symmetry_4
_geom_torsion_publ_flag
C6 C1 C2 C3 -0.9(2) . . . . ?
C1 C2 C3 C4 -1.6(2) . . . . ?
C2 C3 C4 C5 1.9(2) . . . . ?
C3 C4 C5 C10 178.98(13) . . . . ?
C3 C4 C5 C6 0.10(19) . . . . ?
C2 C1 C6 C7 -177.43(13) . . . . ?
C2 C1 C6 C5 2.76(19) . . . . ?
C10 C5 C6 C7 -1.08(17) . . . . ?
C4 C5 C6 C7 177.81(11) . . . . ?
C10 C5 C6 C1 178.74(11) . . . . ?
C4 C5 C6 C1 -2.37(17) . . . . ?
C1 C6 C7 C8 -178.23(11) . . . . ?
C5 C6 C7 C8 1.58(17) . . . . ?
C1 C6 C7 C15 5.46(18) . . . . ?
C5 C6 C7 C15 -174.73(11) . . . . ?
C6 C7 C8 C14 179.42(11) . . . . ?
C15 C7 C8 C14 -4.19(17) . . . . ?
C6 C7 C8 C9 -1.44(17) . . . . ?
C15 C7 C8 C9 174.95(10) . . . . ?
C7 C8 C9 C10 0.78(17) . . . . ?
C14 C8 C9 C10 179.96(11) . . . . ?
C7 C8 C9 C11 -176.80(11) . . . . ?
C14 C8 C9 C11 2.38(17) . . . . ?
C11 C9 C10 C5 177.24(12) . . . . ?
C8 C9 C10 C5 -0.28(18) . . . . ?
C4 C5 C10 C9 -178.43(12) . . . . ?
C6 C5 C10 C9 0.44(18) . . . . ?
C10 C9 C11 C12 -178.25(13) . . . . ?
C8 C9 C11 C12 -0.72(19) . . . . ?
C9 C11 C12 C13 -1.1(2) . . . . ?
C11 C12 C13 C14 1.3(2) . . . . ?
C12 C13 C14 C8 0.5(2) . . . . ?
C7 C8 C14 C13 176.87(12) . . . . ?
C9 C8 C14 C13 -2.29(19) . . . . ?
C6 C7 C15 N16 -114.33(13) . . . . ?
C8 C7 C15 N16 69.33(15) . . . . ?
C7 C15 N16 C17 176.03(10) . . . . ?
C7 C15 N16 C32 52.87(14) . . . . ?
C32 N16 C17 C18 -175.00(11) . . . . ?
C15 N16 C17 C18 61.36(14) . . . . ?
N16 C17 C18 C19 52.46(15) . . . . ?
C17 C18 C19 S20 148.12(9) . . . . ?
C18 C19 S20 C21 -76.06(11) . . . . ?
C19 S20 C21 C22 -61.78(11) . . . . ?
S20 C21 C22 N27 103.86(12) . . . . ?
S20 C21 C22 C23 -73.52(15) . . . . ?
N27 C22 C23 C24 -0.8(2) . . . . ?
C21 C22 C23 C24 176.43(14) . . . . ?
C22 C23 C24 C25 0.3(2) . . . . ?
C23 C24 C25 C26 0.6(2) . . . . ?
C24 C25 C26 N27 -1.1(2) . . . . ?
C24 C25 C26 C28 177.75(14) . . . . ?
C25 C26 N27 C22 0.65(19) . . . . ?
C28 C26 N27 C22 -178.28(11) . . . . ?
C23 C22 N27 C26 0.3(2) . . . . ?
C21 C22 N27 C26 -177.03(11) . . . . ?
N27 C26 C28 S29 -118.93(12) . . . . ?
C25 C26 C28 S29 62.13(16) . . . . ?
C26 C28 S29 C30 68.99(11) . . . . ?
C28 S29 C30 C31 80.64(11) . . . . ?
S29 C30 C31 C32 178.46(9) . . . . ?
C17 N16 C32 C31 65.15(14) . . . . ?
C15 N16 C32 C31 -171.77(11) . . . . ?
C30 C31 C32 N16 52.31(15) . . . . ?

loop_
_cod_related_entry_id
_cod_related_entry_database
_cod_related_entry_code
1 ChemSpider 30660863
